data_7113416
loop_
_publ_author_name
'Matthew Everett'
'Andrew Jolleys'
'William Levason'
'David Pugh'
'Gillian Reid'

_publ_section_title
;
 Unexpected neutral aza-macrocycle complexes of sodium
;
_journal_name_full Chem.Commun.
_journal_page_first 5843
_journal_paper_doi 10.1039/C4CC01407C
_journal_volume 50
_journal_year 2014
_chemical_formula_moiety 'C18 H42 N6 Na, C32 H12 B F24'
_chemical_formula_sum 'C50 H54 B F24 N6 Na'
_chemical_formula_weight 1228.79
_chemical_name_systematic
;
 ?
;
_space_group_crystal_system monoclinic
_space_group_IT_number 15
_space_group_name_Hall '-C 2yc'
_space_group_name_H-M_alt 'C 1 2/c 1'
_symmetry_space_group_name_Hall '-C 2yc'
_symmetry_space_group_name_H-M 'C 1 2/c 1'
_atom_sites_solution_hydrogens geom
_audit_creation_method SHELXL-2013
_cell_angle_alpha 90
_cell_angle_beta 100.930(7)
_cell_angle_gamma 90
_cell_formula_units_Z 8
_cell_length_a 43.057(2)
_cell_length_b 12.6237(6)
_cell_length_c 21.2793(15)
_cell_measurement_reflns_used 31687
_cell_measurement_temperature 100(2)
_cell_measurement_theta_max 27.6
_cell_measurement_theta_min 3.1
_cell_volume 11356.3(11)
_computing_cell_refinement
;
CrystalClear-SM Expert 2.0 r13 (Rigaku, 2011)
;
_computing_data_collection
;
CrystalClear-SM Expert 2.0 r13 (Rigaku, 2011)
;
_computing_data_reduction
;
CrystalClear-SM Expert 2.0 r13 (Rigaku, 2011)
;
_computing_molecular_graphics 'ORTEP-III (Farrugia, 1997)'
_computing_publication_material 'PLATON (Spek, 2003), WinGX (Farrugia, 1999) and enCIFer (Allen et al., 2004).'
_computing_structure_refinement 'SHELXL-97 (Sheldrick, 2008)'
_computing_structure_solution 'SHELXS-97 (Sheldrick, 1997)'
_diffrn_ambient_temperature 100(2)
_diffrn_detector CCD
_diffrn_detector_area_resol_mean 28.5714
_diffrn_measured_fraction_theta_full 0.998
_diffrn_measured_fraction_theta_max 0.998
_diffrn_measurement_device
;
AFC12 (Right): Kappa 3 circle
;
_diffrn_measurement_device_type
;
Rigaku Saturn724+ (2x2 bin mode)
;
_diffrn_measurement_method 'profile data from \w-scans'
_diffrn_measurement_specimen_support Mitegen
_diffrn_radiation_monochromator Confocal
_diffrn_radiation_type MoK\a
_diffrn_radiation_wavelength 0.71073
_diffrn_reflns_av_R_equivalents 0.0997
_diffrn_reflns_av_unetI/netI 0.0956
_diffrn_reflns_Laue_measured_fraction_full 0.998
_diffrn_reflns_Laue_measured_fraction_max 0.998
_diffrn_reflns_limit_h_max 51
_diffrn_reflns_limit_h_min -51
_diffrn_reflns_limit_k_max 15
_diffrn_reflns_limit_k_min -12
_diffrn_reflns_limit_l_max 25
_diffrn_reflns_limit_l_min -20
_diffrn_reflns_number 50872
_diffrn_reflns_point_group_measured_fraction_full 0.998
_diffrn_reflns_point_group_measured_fraction_max 0.998
_diffrn_reflns_theta_full 25.000
_diffrn_reflns_theta_max 25.027
_diffrn_reflns_theta_min 3.093
_diffrn_source 'Rotating Anode'
_diffrn_source_current 55.0
_diffrn_source_power 2.5
_diffrn_source_voltage 45.0
_exptl_absorpt_coefficient_mu 0.147
_exptl_absorpt_correction_T_max 1.000
_exptl_absorpt_correction_T_min 0.757
_exptl_absorpt_correction_type multi-scan
_exptl_absorpt_process_details 'CrystalClear-SM Expert 2.0 r13 (Rigaku, 2011)'
_exptl_crystal_colour colourless
_exptl_crystal_density_diffrn 1.437
_exptl_crystal_description block
_exptl_crystal_F_000 5024
_exptl_crystal_size_max 0.100
_exptl_crystal_size_mid 0.100
_exptl_crystal_size_min 0.060
_refine_diff_density_max 1.520
_refine_diff_density_min -0.799
_refine_diff_density_rms 0.084
_refine_ls_extinction_method none
_refine_ls_goodness_of_fit_ref 1.057
_refine_ls_hydrogen_treatment constr
_refine_ls_matrix_type full
_refine_ls_number_parameters 727
_refine_ls_number_reflns 10019
_refine_ls_number_restraints 36
_refine_ls_restrained_S_all 1.104
_refine_ls_R_factor_all 0.1636
_refine_ls_R_factor_gt 0.0917
_refine_ls_shift/su_max 0.000
_refine_ls_shift/su_mean 0.000
_refine_ls_structure_factor_coef Fsqd
_refine_ls_weighting_details 'w=1/[\s^2^(Fo^2^)+(0.1304P)^2^+32.0947P] where P=(Fo^2^+2Fc^2^)/3'
_refine_ls_weighting_scheme calc
_refine_ls_wR_factor_gt 0.2346
_refine_ls_wR_factor_ref 0.2706
_reflns_Friedel_coverage 0.000
_reflns_number_gt 5384
_reflns_number_total 10019
_reflns_threshold_expression 'I > 2\s(I)'
_cod_data_source_file c4cc01407c2.cif
_cod_data_source_block Compound_2b
_cod_original_cell_volume 11356.4(11)
_cod_database_code 7113416
_shelx_space_group_comment
;
The symmetry employed for this shelxl refinement is uniquely defined
by the following loop, which should always be used as a source of
symmetry information in preference to the above space-group names.
They are only intended as comments.
;
_shelx_estimated_absorpt_t_min 0.985
_shelx_estimated_absorpt_t_max 0.991
_shelxl_version_number 2013-4

loop_
_space_group_symop_operation_xyz
'x, y, z'
'-x, y, -z+1/2'
'x+1/2, y+1/2, z'
'-x+1/2, y+1/2, -z+1/2'
'-x, -y, -z'
'x, -y, z-1/2'
'-x+1/2, -y+1/2, -z'
'x+1/2, -y+1/2, z-1/2'

loop_
_atom_site_label
_atom_site_type_symbol
_atom_site_fract_x
_atom_site_fract_y
_atom_site_fract_z
_atom_site_U_iso_or_equiv
_atom_site_adp_type
_atom_site_occupancy
_atom_site_site_symmetry_order
_atom_site_calc_flag
_atom_site_refinement_flags_posn
_atom_site_refinement_flags_adp
_atom_site_refinement_flags_occupancy
_atom_site_disorder_assembly
_atom_site_disorder_group
C1 C 0.15383(12) 0.2643(4) 0.6533(2) 0.0216(11) Uani 1 1 d . . . . .
C2 C 0.18429(12) 0.2232(4) 0.6593(2) 0.0272(12) Uani 1 1 d . . . . .
H2 H 0.1872 0.1592 0.6376 0.033 Uiso 1 1 calc R U . . .
C3 C 0.21060(12) 0.2718(4) 0.6956(3) 0.0304(13) Uani 1 1 d . . . . .
C4 C 0.20734(12) 0.3654(4) 0.7276(2) 0.0276(12) Uani 1 1 d . . . . .
H4 H 0.2253 0.3998 0.7518 0.033 Uiso 1 1 calc R U . . .
C5 C 0.17742(12) 0.4078(4) 0.7236(2) 0.0228(11) Uani 1 1 d . . . . .
C6 C 0.15156(12) 0.3587(4) 0.6872(2) 0.0226(11) Uani 1 1 d . . . . .
H6 H 0.1313 0.3900 0.6849 0.027 Uiso 1 1 calc R U . . .
C7 C 0.24235(13) 0.2224(6) 0.6988(3) 0.0455(18) Uani 1 1 d . . . . .
C8 C 0.17403(12) 0.5074(4) 0.7592(2) 0.0257(12) Uani 1 1 d . . . . .
C9 C 0.12733(11) 0.2792(4) 0.5359(2) 0.0191(11) Uani 1 1 d . . . . .
C10 C 0.14563(11) 0.2359(4) 0.4949(2) 0.0210(11) Uani 1 1 d . . . . .
H10 H 0.1541 0.1668 0.5036 0.025 Uiso 1 1 calc R U . . .
C11 C 0.15190(12) 0.2901(4) 0.4416(2) 0.0233(11) Uani 1 1 d . . . . .
C12 C 0.14052(11) 0.3912(4) 0.4279(2) 0.0244(12) Uani 1 1 d . . . . .
H12 H 0.1447 0.4287 0.3917 0.029 Uiso 1 1 calc R U . . .
C13 C 0.12260(12) 0.4366(4) 0.4689(2) 0.0236(11) Uani 1 1 d . . . . .
C14 C 0.11649(12) 0.3819(4) 0.5210(2) 0.0232(11) Uani 1 1 d . . . . .
H14 H 0.1043 0.4155 0.5482 0.028 Uiso 1 1 calc R U . . .
C15 C 0.17125(13) 0.2362(4) 0.3999(3) 0.0327(13) Uani 1 1 d . . . . .
C16 C 0.10893(14) 0.5435(4) 0.4544(3) 0.0352(14) Uani 1 1 d . . . . .
C17 C 0.12346(11) 0.0898(4) 0.5933(2) 0.0211(11) Uani 1 1 d . . . . .
C18 C 0.13687(13) 0.0174(4) 0.6399(3) 0.0306(13) Uani 1 1 d . . . . .
H18 H 0.1482 0.0433 0.6796 0.037 Uiso 1 1 calc R U . . .
C19 C 0.13435(14) -0.0923(4) 0.6304(3) 0.0359(15) Uani 1 1 d . . . . .
C20 C 0.11790(14) -0.1330(4) 0.5734(3) 0.0392(15) Uani 1 1 d . . . . .
H20 H 0.1162 -0.2074 0.5668 0.047 Uiso 1 1 calc R U . . .
C21 C 0.10405(13) -0.0634(4) 0.5261(3) 0.0310(13) Uani 1 1 d . . . . .
C22 C 0.10688(12) 0.0450(4) 0.5364(3) 0.0268(12) Uani 1 1 d . . . . .
H22 H 0.0971 0.0912 0.5033 0.032 Uiso 1 1 calc R U . . .
C23 C 0.14935(14) -0.1645(4) 0.6806(3) 0.0517(18) Uani 1 1 d D . . . .
C24 C 0.08603(17) -0.1020(5) 0.4629(3) 0.0493(18) Uani 1 1 d . . . . .
C25 C 0.08987(11) 0.2447(3) 0.6238(2) 0.0183(10) Uani 1 1 d . . . . .
C26 C 0.06216(11) 0.2636(4) 0.5798(2) 0.0217(11) Uani 1 1 d . . . . .
H26 H 0.0630 0.2645 0.5355 0.026 Uiso 1 1 calc R U . . .
C27 C 0.03305(12) 0.2813(4) 0.5982(2) 0.0234(11) Uani 1 1 d . . . . .
C28 C 0.03101(12) 0.2806(4) 0.6623(2) 0.0233(11) Uani 1 1 d . . . . .
H28 H 0.0114 0.2929 0.6752 0.028 Uiso 1 1 calc R U . . .
C29 C 0.05808(12) 0.2615(4) 0.7073(2) 0.0214(11) Uani 1 1 d . . . . .
C30 C 0.08685(11) 0.2424(4) 0.6881(2) 0.0213(11) Uani 1 1 d . . . . .
H30 H 0.1050 0.2274 0.7198 0.026 Uiso 1 1 calc R U . . .
C31 C 0.00453(13) 0.3001(5) 0.5482(3) 0.0344(14) Uani 1 1 d . . . . .
C32 C 0.05602(12) 0.2612(4) 0.7766(3) 0.0269(12) Uani 1 1 d . . . . .
C33 C 0.01693(17) 0.4362(5) 0.1633(3) 0.0511(18) Uani 1 1 d . . . . .
H33A H 0.0313 0.4810 0.1443 0.077 Uiso 1 1 calc R U . . .
H33B H 0.0087 0.4766 0.1959 0.077 Uiso 1 1 calc R U . . .
H33C H -0.0007 0.4132 0.1300 0.077 Uiso 1 1 calc R U . . .
C34A C 0.0639(3) 0.3752(13) 0.2342(5) 0.0353(8) Uani 0.409(9) 1 d D . P A 1
H34A H 0.0666 0.4530 0.2320 0.042 Uiso 0.409(9) 1 calc R U P A 1
H34B H 0.0819 0.3410 0.2194 0.042 Uiso 0.409(9) 1 calc R U P A 1
C35A C 0.0635(4) 0.3418(8) 0.3035(6) 0.0353(8) Uani 0.409(9) 1 d D . P A 1
H35A H 0.0845 0.3577 0.3298 0.042 Uiso 0.409(9) 1 calc R U P A 1
H35B H 0.0478 0.3866 0.3197 0.042 Uiso 0.409(9) 1 calc R U P A 1
C34B C 0.0578(2) 0.3805(8) 0.2479(4) 0.0353(8) Uani 0.591(9) 1 d D . P A 2
H34C H 0.0468 0.4228 0.2761 0.042 Uiso 0.591(9) 1 calc R U P A 2
H34D H 0.0726 0.4286 0.2315 0.042 Uiso 0.591(9) 1 calc R U P A 2
C35B C 0.0775(2) 0.2943(7) 0.2890(5) 0.0353(8) Uani 0.591(9) 1 d D . P A 2
H35C H 0.0896 0.2525 0.2625 0.042 Uiso 0.591(9) 1 calc R U P A 2
H35D H 0.0926 0.3274 0.3244 0.042 Uiso 0.591(9) 1 calc R U P A 2
C36 C 0.05630(15) 0.2291(5) 0.3830(3) 0.0439(16) Uani 1 1 d . . . . .
H36A H 0.0449 0.1677 0.3954 0.066 Uiso 1 1 calc R U . . .
H36B H 0.0461 0.2943 0.3938 0.066 Uiso 1 1 calc R U . . .
H36C H 0.0783 0.2273 0.4061 0.066 Uiso 1 1 calc R U . . .
C37A C 0.0785(3) 0.1582(10) 0.2956(7) 0.0353(8) Uani 0.403(8) 1 d D . P A 1
H37A H 0.0919 0.1239 0.3331 0.042 Uiso 0.403(8) 1 calc R U P A 1
H37B H 0.0922 0.1974 0.2711 0.042 Uiso 0.403(8) 1 calc R U P A 1
C38A C 0.0576(3) 0.0760(10) 0.2529(6) 0.0353(8) Uani 0.403(8) 1 d D . P A 1
H38A H 0.0721 0.0238 0.2392 0.042 Uiso 0.403(8) 1 calc R U P A 1
H38B H 0.0455 0.0377 0.2810 0.042 Uiso 0.403(8) 1 calc R U P A 1
C37B C 0.0651(3) 0.1109(7) 0.2982(4) 0.0353(8) Uani 0.597(8) 1 d D . P A 2
H37C H 0.0867 0.0974 0.3224 0.042 Uiso 0.597(8) 1 calc R U P A 2
H37D H 0.0508 0.0613 0.3149 0.042 Uiso 0.597(8) 1 calc R U P A 2
C38B C 0.06469(19) 0.0809(8) 0.2276(4) 0.0353(8) Uani 0.597(8) 1 d D . P A 2
H38C H 0.0811 0.1208 0.2108 0.042 Uiso 0.597(8) 1 calc R U P A 2
H38D H 0.0687 0.0041 0.2238 0.042 Uiso 0.597(8) 1 calc R U P A 2
C39 C 0.01697(15) 0.0122(4) 0.1658(3) 0.0425(15) Uani 1 1 d . . . . .
H39A H 0.0303 -0.0277 0.1415 0.064 Uiso 1 1 calc R U . . .
H39B H -0.0027 0.0326 0.1372 0.064 Uiso 1 1 calc R U . . .
H39C H 0.0121 -0.0321 0.2005 0.064 Uiso 1 1 calc R U . . .
C40A C 0.0524(3) 0.1737(9) 0.1573(8) 0.0353(8) Uani 0.386(9) 1 d D . P A 1
H40A H 0.0560 0.1350 0.1189 0.042 Uiso 0.386(9) 1 calc R U P A 1
H40B H 0.0732 0.1893 0.1844 0.042 Uiso 0.386(9) 1 calc R U P A 1
C41A C 0.0350(4) 0.2776(10) 0.1369(5) 0.0353(8) Uani 0.386(9) 1 d D . P A 1
H41A H 0.0459 0.3162 0.1069 0.042 Uiso 0.386(9) 1 calc R U P A 1
H41B H 0.0131 0.2622 0.1145 0.042 Uiso 0.386(9) 1 calc R U P A 1
C40B C 0.0353(3) 0.1707(6) 0.1337(4) 0.0353(8) Uani 0.614(9) 1 d D . P A 2
H40C H 0.0137 0.1795 0.1085 0.042 Uiso 0.614(9) 1 calc R U P A 2
H40D H 0.0478 0.1309 0.1070 0.042 Uiso 0.614(9) 1 calc R U P A 2
C41B C 0.0502(2) 0.2801(6) 0.1486(5) 0.0353(8) Uani 0.614(9) 1 d D . P A 2
H41C H 0.0728 0.2714 0.1683 0.042 Uiso 0.614(9) 1 calc R U P A 2
H41D H 0.0491 0.3198 0.1081 0.042 Uiso 0.614(9) 1 calc R U P A 2
C42 C 0.23359(18) 0.0970(5) 0.1131(3) 0.0517(18) Uani 1 1 d . . . . .
H42A H 0.2226 0.1614 0.1224 0.078 Uiso 1 1 calc R U . . .
H42B H 0.2561 0.1024 0.1324 0.078 Uiso 1 1 calc R U . . .
H42C H 0.2244 0.0355 0.1309 0.078 Uiso 1 1 calc R U . . .
C43 C 0.2472(2) -0.0105(5) 0.0275(4) 0.071(2) Uani 1 1 d . . . . .
H43A H 0.2543 -0.0521 0.0671 0.085 Uiso 1 1 calc R U . . .
H43B H 0.2320 -0.0549 -0.0020 0.085 Uiso 1 1 calc R U . . .
C44 C 0.2743(2) 0.0095(6) -0.0019(4) 0.068(2) Uani 1 1 d . . . . .
H44A H 0.2806 -0.0587 -0.0187 0.081 Uiso 1 1 calc R U . . .
H44B H 0.2920 0.0325 0.0322 0.081 Uiso 1 1 calc R U . . .
C45 C 0.2483(2) 0.0538(6) -0.1098(4) 0.071(2) Uani 1 1 d . . . . .
H45A H 0.2392 -0.0149 -0.1001 0.085 Uiso 1 1 calc R U . . .
H45B H 0.2598 0.0417 -0.1454 0.085 Uiso 1 1 calc R U . . .
C46 C 0.30257(17) 0.1063(6) -0.0688(4) 0.062(2) Uani 1 1 d . . . . .
H46A H 0.3007 0.1569 -0.1043 0.092 Uiso 1 1 calc R U . . .
H46B H 0.3113 0.0395 -0.0812 0.092 Uiso 1 1 calc R U . . .
H46C H 0.3166 0.1353 -0.0312 0.092 Uiso 1 1 calc R U . . .
C47 C 0.2223(2) 0.1274(7) -0.1320(3) 0.073(2) Uani 1 1 d . . . . .
H47A H 0.2067 0.0905 -0.1649 0.088 Uiso 1 1 calc R U . . .
H47B H 0.2308 0.1874 -0.1534 0.088 Uiso 1 1 calc R U . . .
C48 C 0.18376(17) 0.2524(6) -0.1142(4) 0.065(2) Uani 1 1 d . . . . .
H48A H 0.1687 0.2215 -0.1498 0.097 Uiso 1 1 calc R U . . .
H48B H 0.1957 0.3089 -0.1304 0.097 Uiso 1 1 calc R U . . .
H48C H 0.1722 0.2818 -0.0826 0.097 Uiso 1 1 calc R U . . .
C49 C 0.18835(19) 0.0909(7) -0.0539(4) 0.078(3) Uani 1 1 d . . . . .
H49A H 0.1654 0.1054 -0.0659 0.094 Uiso 1 1 calc R U . . .
H49B H 0.1922 0.0207 -0.0716 0.094 Uiso 1 1 calc R U . . .
C50 C 0.1966(2) 0.0849(7) 0.0150(4) 0.074(2) Uani 1 1 d . . . . .
H50A H 0.1869 0.0198 0.0287 0.089 Uiso 1 1 calc R U . . .
H50B H 0.1866 0.1458 0.0328 0.089 Uiso 1 1 calc R U . . .
B1 B 0.12354(13) 0.2188(4) 0.6020(3) 0.0201(12) Uani 1 1 d . . . . .
N1 N 0.03412(11) 0.3433(3) 0.19297(19) 0.0319(11) Uani 1 1 d D . . . .
N2 N 0.05569(11) 0.2258(4) 0.3145(2) 0.0459(14) Uani 1 1 d D . . . .
N3 N 0.03382(11) 0.1078(3) 0.1929(2) 0.0367(12) Uani 1 1 d D . . . .
N4 N 0.23020(12) 0.0844(4) 0.0442(2) 0.0387(12) Uani 1 1 d . . . . .
N5 N 0.27121(13) 0.0872(4) -0.0536(2) 0.0423(13) Uani 1 1 d . . . . .
N6 N 0.20537(12) 0.1712(4) -0.0842(2) 0.0425(13) Uani 1 1 d . . . . .
F1 F 0.25028(9) 0.2146(4) 0.6423(2) 0.0742(14) Uani 1 1 d . . . . .
F2 F 0.24271(9) 0.1190(4) 0.7189(2) 0.0732(13) Uani 1 1 d . . . . .
F3 F 0.26482(10) 0.2671(4) 0.7399(2) 0.0768(13) Uani 1 1 d . U . . .
F4 F 0.18699(9) 0.5908(3) 0.73645(18) 0.0552(10) Uani 1 1 d . . . . .
F5 F 0.18854(11) 0.5027(3) 0.82048(16) 0.0673(13) Uani 1 1 d . . . . .
F6 F 0.14443(8) 0.5338(3) 0.7601(2) 0.0620(12) Uani 1 1 d . . . . .
F7 F 0.20081(9) 0.2160(3) 0.43096(18) 0.0624(11) Uani 1 1 d . . . . .
F8 F 0.15986(10) 0.1397(3) 0.38077(18) 0.0585(11) Uani 1 1 d . . . . .
F9 F 0.17322(10) 0.2878(3) 0.34707(16) 0.0544(11) Uani 1 1 d . . . . .
F10A F 0.07961(18) 0.5430(5) 0.4194(4) 0.0633(8) Uani 0.617(4) 1 d . . P B 1
F11A F 0.10596(18) 0.5966(5) 0.5081(4) 0.0633(8) Uani 0.617(4) 1 d . . P B 1
F12A F 0.12579(18) 0.6037(6) 0.4242(4) 0.0633(8) Uani 0.617(4) 1 d . . P B 1
F10B F 0.0789(3) 0.5482(9) 0.4520(6) 0.0633(8) Uani 0.383(4) 1 d . . P B 2
F11B F 0.1229(3) 0.6140(8) 0.5005(6) 0.0633(8) Uani 0.383(4) 1 d . . P B 2
F12B F 0.1167(3) 0.5919(10) 0.4005(6) 0.0633(8) Uani 0.383(4) 1 d . . P B 2
F13A F 0.17889(15) -0.1794(5) 0.6815(4) 0.0633(8) Uani 0.617(4) 1 d D . P B 1
F14A F 0.14415(16) -0.1352(5) 0.7378(3) 0.0633(8) Uani 0.617(4) 1 d D . P B 1
F15A F 0.13433(15) -0.2618(4) 0.6754(3) 0.0633(8) Uani 0.617(4) 1 d D . P B 1
F13B F 0.1345(2) -0.2053(9) 0.7219(5) 0.0633(8) Uani 0.383(4) 1 d D . P B 2
F14B F 0.1725(2) -0.1142(7) 0.7265(5) 0.0633(8) Uani 0.383(4) 1 d D . P B 2
F15B F 0.1717(3) -0.2308(8) 0.6675(6) 0.0633(8) Uani 0.383(4) 1 d D . P B 2
F16 F 0.07909(11) -0.2033(3) 0.4623(3) 0.0857(16) Uani 1 1 d . . . . .
F17 F 0.05867(12) -0.0537(3) 0.4440(2) 0.0801(15) Uani 1 1 d . . . . .
F18 F 0.10079(13) -0.0802(4) 0.4148(3) 0.0977(16) Uani 1 1 d . U . . .
F19 F 0.01019(8) 0.3681(3) 0.50359(18) 0.0636(12) Uani 1 1 d . . . . .
F20 F -0.01960(8) 0.3378(3) 0.57064(17) 0.0596(11) Uani 1 1 d . . . . .
F21 F -0.00561(9) 0.2121(3) 0.51535(19) 0.0635(11) Uani 1 1 d . . . . .
F22 F 0.03829(9) 0.1827(3) 0.79245(15) 0.0475(9) Uani 1 1 d . . . . .
F23 F 0.04229(9) 0.3503(2) 0.79307(15) 0.0442(9) Uani 1 1 d . . . . .
F24 F 0.08382(8) 0.2548(3) 0.81565(15) 0.0564(11) Uani 1 1 d . . . . .
Na1 Na 0.0000 0.2254(2) 0.2500 0.0270(7) Uani 1 2 d S T P A .
Na2 Na 0.2500 0.2500 0.0000 0.0275(7) Uani 1 2 d S . P . .

loop_
_atom_site_aniso_label
_atom_site_aniso_U_11
_atom_site_aniso_U_22
_atom_site_aniso_U_33
_atom_site_aniso_U_23
_atom_site_aniso_U_13
_atom_site_aniso_U_12
C1 0.021(3) 0.027(3) 0.017(3) 0.001(2) 0.004(2) 0.003(2)
C2 0.021(3) 0.038(3) 0.022(3) -0.002(2) 0.002(2) 0.008(2)
C3 0.018(3) 0.048(3) 0.025(3) -0.008(3) 0.004(2) 0.003(3)
C4 0.021(3) 0.040(3) 0.020(3) -0.006(2) 0.001(2) -0.003(2)
C5 0.020(3) 0.028(3) 0.020(3) 0.001(2) 0.005(2) -0.002(2)
C6 0.019(3) 0.032(3) 0.018(3) 0.005(2) 0.006(2) 0.003(2)
C7 0.013(3) 0.072(5) 0.047(4) -0.041(4) -0.003(3) 0.000(3)
C8 0.024(3) 0.030(3) 0.023(3) 0.002(2) 0.006(2) 0.002(2)
C9 0.011(2) 0.023(2) 0.022(3) -0.003(2) -0.002(2) 0.000(2)
C10 0.021(3) 0.022(2) 0.018(3) 0.002(2) 0.000(2) 0.000(2)
C11 0.023(3) 0.025(3) 0.021(3) 0.002(2) 0.001(2) -0.001(2)
C12 0.017(3) 0.028(3) 0.025(3) 0.008(2) -0.003(2) -0.004(2)
C13 0.017(3) 0.024(3) 0.027(3) 0.000(2) -0.003(2) -0.002(2)
C14 0.020(3) 0.022(3) 0.027(3) -0.003(2) 0.003(2) 0.001(2)
C15 0.029(3) 0.040(3) 0.031(3) 0.011(3) 0.013(3) 0.000(3)
C16 0.036(4) 0.025(3) 0.045(4) 0.001(3) 0.010(3) 0.000(3)
C17 0.015(3) 0.027(3) 0.022(3) 0.004(2) 0.005(2) 0.006(2)
C18 0.027(3) 0.040(3) 0.029(3) 0.013(2) 0.015(2) 0.013(3)
C19 0.037(4) 0.032(3) 0.047(4) 0.021(3) 0.029(3) 0.019(3)
C20 0.040(4) 0.022(3) 0.062(4) -0.002(3) 0.028(3) -0.002(3)
C21 0.035(3) 0.023(3) 0.038(3) 0.002(2) 0.014(3) 0.001(2)
C22 0.026(3) 0.022(3) 0.034(3) 0.005(2) 0.010(3) 0.005(2)
C23 0.060(5) 0.044(4) 0.059(4) 0.021(3) 0.032(4) 0.017(3)
C24 0.048(4) 0.046(4) 0.062(5) -0.028(3) 0.029(4) -0.026(3)
C25 0.018(3) 0.017(2) 0.020(3) -0.0016(19) 0.003(2) 0.003(2)
C26 0.021(3) 0.019(2) 0.026(3) 0.001(2) 0.004(2) 0.003(2)
C27 0.018(3) 0.022(3) 0.030(3) -0.001(2) 0.003(2) -0.002(2)
C28 0.017(3) 0.020(2) 0.033(3) -0.002(2) 0.006(2) 0.001(2)
C29 0.024(3) 0.018(2) 0.025(3) 0.005(2) 0.010(2) 0.000(2)
C30 0.017(3) 0.021(2) 0.025(3) 0.000(2) 0.001(2) 0.002(2)
C31 0.022(3) 0.043(3) 0.039(4) 0.001(3) 0.007(3) 0.005(3)
C32 0.024(3) 0.028(3) 0.030(3) 0.001(2) 0.008(3) -0.003(2)
C33 0.065(5) 0.033(3) 0.046(4) 0.013(3) -0.012(3) -0.010(3)
C34A 0.025(2) 0.0399(17) 0.042(2) 0.0018(16) 0.0086(17) 0.0006(16)
C35A 0.025(2) 0.0399(17) 0.042(2) 0.0018(16) 0.0086(17) 0.0006(16)
C34B 0.025(2) 0.0399(17) 0.042(2) 0.0018(16) 0.0086(17) 0.0006(16)
C35B 0.025(2) 0.0399(17) 0.042(2) 0.0018(16) 0.0086(17) 0.0006(16)
C36 0.039(4) 0.046(4) 0.039(4) 0.004(3) -0.011(3) -0.001(3)
C37A 0.025(2) 0.0399(17) 0.042(2) 0.0018(16) 0.0086(17) 0.0006(16)
C38A 0.025(2) 0.0399(17) 0.042(2) 0.0018(16) 0.0086(17) 0.0006(16)
C37B 0.025(2) 0.0399(17) 0.042(2) 0.0018(16) 0.0086(17) 0.0006(16)
C38B 0.025(2) 0.0399(17) 0.042(2) 0.0018(16) 0.0086(17) 0.0006(16)
C39 0.051(4) 0.032(3) 0.046(4) 0.000(3) 0.013(3) 0.008(3)
C40A 0.025(2) 0.0399(17) 0.042(2) 0.0018(16) 0.0086(17) 0.0006(16)
C41A 0.025(2) 0.0399(17) 0.042(2) 0.0018(16) 0.0086(17) 0.0006(16)
C40B 0.025(2) 0.0399(17) 0.042(2) 0.0018(16) 0.0086(17) 0.0006(16)
C41B 0.025(2) 0.0399(17) 0.042(2) 0.0018(16) 0.0086(17) 0.0006(16)
C42 0.072(5) 0.048(4) 0.041(4) 0.015(3) 0.025(4) 0.002(3)
C43 0.132(8) 0.030(3) 0.058(5) 0.017(3) 0.035(5) 0.022(4)
C44 0.084(6) 0.045(4) 0.082(6) 0.023(4) 0.037(5) 0.029(4)
C45 0.091(6) 0.068(5) 0.054(5) -0.020(4) 0.015(5) 0.011(5)
C46 0.054(5) 0.081(5) 0.057(5) 0.010(4) 0.027(4) 0.030(4)
C47 0.092(7) 0.085(6) 0.038(4) -0.011(4) 0.001(4) 0.006(5)
C48 0.044(4) 0.081(5) 0.065(5) 0.014(4) -0.002(4) 0.004(4)
C49 0.056(5) 0.085(6) 0.087(7) 0.026(5) -0.002(5) -0.034(4)
C50 0.068(6) 0.085(6) 0.072(6) 0.019(4) 0.017(5) -0.043(5)
B1 0.018(3) 0.024(3) 0.017(3) -0.002(2) 0.001(2) 0.002(2)
N1 0.039(3) 0.026(2) 0.028(3) 0.0031(19) -0.001(2) -0.007(2)
N2 0.033(3) 0.074(4) 0.027(3) 0.014(3) -0.005(2) -0.009(3)
N3 0.037(3) 0.024(2) 0.053(3) 0.006(2) 0.017(2) 0.004(2)
N4 0.050(3) 0.032(3) 0.036(3) 0.007(2) 0.013(3) -0.006(2)
N5 0.052(3) 0.036(3) 0.040(3) 0.005(2) 0.013(3) 0.011(2)
N6 0.042(3) 0.046(3) 0.036(3) 0.002(2) 0.000(3) -0.001(3)
F1 0.031(2) 0.128(4) 0.068(3) -0.035(3) 0.021(2) 0.013(2)
F2 0.040(2) 0.076(3) 0.097(3) -0.013(3) -0.004(2) 0.029(2)
F3 0.0619(19) 0.0812(19) 0.084(2) -0.0379(16) 0.0045(16) 0.0087(15)
F4 0.071(3) 0.0332(19) 0.070(3) -0.0057(17) 0.035(2) -0.0137(18)
F5 0.119(4) 0.045(2) 0.029(2) -0.0079(16) -0.008(2) 0.034(2)
F6 0.030(2) 0.055(2) 0.104(3) -0.046(2) 0.019(2) -0.0045(17)
F7 0.039(2) 0.097(3) 0.056(2) 0.007(2) 0.0213(19) 0.026(2)
F8 0.089(3) 0.0333(19) 0.068(3) -0.0057(17) 0.053(2) 0.0015(19)
F9 0.093(3) 0.042(2) 0.039(2) 0.0154(16) 0.038(2) 0.0137(19)
F10A 0.0596(16) 0.0445(13) 0.086(2) 0.0357(15) 0.0152(15) 0.0177(13)
F11A 0.0596(16) 0.0445(13) 0.086(2) 0.0357(15) 0.0152(15) 0.0177(13)
F12A 0.0596(16) 0.0445(13) 0.086(2) 0.0357(15) 0.0152(15) 0.0177(13)
F10B 0.0596(16) 0.0445(13) 0.086(2) 0.0357(15) 0.0152(15) 0.0177(13)
F11B 0.0596(16) 0.0445(13) 0.086(2) 0.0357(15) 0.0152(15) 0.0177(13)
F12B 0.0596(16) 0.0445(13) 0.086(2) 0.0357(15) 0.0152(15) 0.0177(13)
F13A 0.0596(16) 0.0445(13) 0.086(2) 0.0357(15) 0.0152(15) 0.0177(13)
F14A 0.0596(16) 0.0445(13) 0.086(2) 0.0357(15) 0.0152(15) 0.0177(13)
F15A 0.0596(16) 0.0445(13) 0.086(2) 0.0357(15) 0.0152(15) 0.0177(13)
F13B 0.0596(16) 0.0445(13) 0.086(2) 0.0357(15) 0.0152(15) 0.0177(13)
F14B 0.0596(16) 0.0445(13) 0.086(2) 0.0357(15) 0.0152(15) 0.0177(13)
F15B 0.0596(16) 0.0445(13) 0.086(2) 0.0357(15) 0.0152(15) 0.0177(13)
F16 0.082(3) 0.0221(19) 0.132(4) -0.013(2) -0.033(3) -0.0065(19)
F17 0.085(3) 0.051(2) 0.085(3) -0.022(2) -0.033(3) 0.013(2)
F18 0.098(2) 0.106(2) 0.090(2) -0.0107(17) 0.0195(17) -0.0162(17)
F19 0.032(2) 0.097(3) 0.057(2) 0.039(2) -0.0038(19) 0.006(2)
F20 0.0202(19) 0.107(3) 0.050(2) -0.005(2) 0.0006(17) 0.023(2)
F21 0.041(2) 0.074(3) 0.063(3) -0.024(2) -0.021(2) -0.002(2)
F22 0.075(3) 0.0372(19) 0.0375(19) 0.0028(15) 0.0301(19) -0.0169(18)
F23 0.069(3) 0.0329(18) 0.0361(19) -0.0066(14) 0.0245(18) 0.0064(16)
F24 0.033(2) 0.113(3) 0.0236(18) 0.0046(19) 0.0060(16) 0.009(2)
Na1 0.0255(16) 0.0243(14) 0.0287(16) 0.000 -0.0007(13) 0.000
Na2 0.0294(17) 0.0242(14) 0.0302(16) 0.0048(12) 0.0088(13) 0.0002(12)

loop_
_atom_type_symbol
_atom_type_description
_atom_type_scat_dispersion_real
_atom_type_scat_dispersion_imag
_atom_type_scat_source
C C 0.0033 0.0016 'International Tables Vol C Tables 4.2.6.8 and 6.1.1.4'
H H 0.0000 0.0000 'International Tables Vol C Tables 4.2.6.8 and 6.1.1.4'
B B 0.0013 0.0007 'International Tables Vol C Tables 4.2.6.8 and 6.1.1.4'
N N 0.0061 0.0033 'International Tables Vol C Tables 4.2.6.8 and 6.1.1.4'
F F 0.0171 0.0103 'International Tables Vol C Tables 4.2.6.8 and 6.1.1.4'
Na Na 0.0362 0.0249 'International Tables Vol C Tables 4.2.6.8 and 6.1.1.4'

loop_
_geom_angle_atom_site_label_1
_geom_angle_atom_site_label_2
_geom_angle_atom_site_label_3
_geom_angle
_geom_angle_site_symmetry_1
_geom_angle_site_symmetry_3
C2 C1 C6 115.1(5) . .
C2 C1 B1 123.2(4) . .
C6 C1 B1 121.0(4) . .
C3 C2 C1 122.7(5) . .
C3 C2 H2 118.6 . .
C1 C2 H2 118.6 . .
C4 C3 C2 120.2(5) . .
C4 C3 C7 120.8(5) . .
C2 C3 C7 119.0(5) . .
C5 C4 C3 118.8(5) . .
C5 C4 H4 120.6 . .
C3 C4 H4 120.6 . .
C6 C5 C4 120.3(5) . .
C6 C5 C8 121.3(5) . .
C4 C5 C8 118.4(5) . .
C5 C6 C1 122.8(5) . .
C5 C6 H6 118.6 . .
C1 C6 H6 118.6 . .
F3 C7 F1 110.9(5) . .
F3 C7 F2 103.9(6) . .
F1 C7 F2 102.9(5) . .
F3 C7 C3 114.0(5) . .
F1 C7 C3 112.7(5) . .
F2 C7 C3 111.5(5) . .
F6 C8 F4 106.3(4) . .
F6 C8 F5 105.7(4) . .
F4 C8 F5 103.9(4) . .
F6 C8 C5 114.1(4) . .
F4 C8 C5 113.4(4) . .
F5 C8 C5 112.7(4) . .
C10 C9 C14 115.3(4) . .
C10 C9 B1 121.1(4) . .
C14 C9 B1 123.0(4) . .
C9 C10 C11 122.4(4) . .
C9 C10 H10 118.8 . .
C11 C10 H10 118.8 . .
C12 C11 C10 120.7(5) . .
C12 C11 C15 120.8(4) . .
C10 C11 C15 118.4(4) . .
C11 C12 C13 117.7(5) . .
C11 C12 H12 121.1 . .
C13 C12 H12 121.1 . .
C14 C13 C12 120.8(4) . .
C14 C13 C16 119.8(5) . .
C12 C13 C16 119.3(5) . .
C13 C14 C9 123.0(5) . .
C13 C14 H14 118.5 . .
C9 C14 H14 118.5 . .
F9 C15 F7 107.8(4) . .
F9 C15 F8 105.6(5) . .
F7 C15 F8 103.5(5) . .
F9 C15 C11 114.6(4) . .
F7 C15 C11 112.2(5) . .
F8 C15 C11 112.3(4) . .
F12A C16 F10A 106.4(6) . .
F12A C16 F11A 106.2(6) . .
F10A C16 F11A 104.0(6) . .
F10B C16 F11B 107.5(8) . .
F10B C16 F12B 110.0(8) . .
F11B C16 F12B 99.3(8) . .
F10B C16 C13 114.0(6) . .
F12A C16 C13 113.5(6) . .
F10A C16 C13 114.1(5) . .
F11A C16 C13 111.9(5) . .
F11B C16 C13 109.8(6) . .
F12B C16 C13 115.0(7) . .
C18 C17 C22 115.1(5) . .
C18 C17 B1 125.6(5) . .
C22 C17 B1 119.2(4) . .
C17 C18 C19 122.4(6) . .
C17 C18 H18 118.8 . .
C19 C18 H18 118.8 . .
C20 C19 C18 120.5(5) . .
C20 C19 C23 119.5(5) . .
C18 C19 C23 120.1(6) . .
C21 C20 C19 118.7(5) . .
C21 C20 H20 120.7 . .
C19 C20 H20 120.7 . .
C20 C21 C22 120.0(5) . .
C20 C21 C24 121.6(5) . .
C22 C21 C24 118.5(5) . .
C21 C22 C17 123.3(5) . .
C21 C22 H22 118.3 . .
C17 C22 H22 118.3 . .
F13A C23 F14A 111.4(7) . .
F13B C23 F15B 111.1(7) . .
F13A C23 F15A 108.6(6) . .
F14A C23 F15A 99.3(5) . .
F13B C23 F14B 94.8(8) . .
F15B C23 F14B 89.1(8) . .
F13A C23 C19 113.8(5) . .
F13B C23 C19 122.7(6) . .
F14A C23 C19 111.6(5) . .
F15B C23 C19 118.3(6) . .
F15A C23 C19 111.2(6) . .
F14B C23 C19 112.5(6) . .
F16 C24 F17 105.0(5) . .
F16 C24 F18 109.6(5) . .
F17 C24 F18 101.5(6) . .
F16 C24 C21 113.7(6) . .
F17 C24 C21 113.7(5) . .
F18 C24 C21 112.4(5) . .
C26 C25 C30 115.8(4) . .
C26 C25 B1 122.4(4) . .
C30 C25 B1 121.7(4) . .
C25 C26 C27 122.5(5) . .
C25 C26 H26 118.8 . .
C27 C26 H26 118.8 . .
C28 C27 C26 120.2(5) . .
C28 C27 C31 120.6(4) . .
C26 C27 C31 119.2(5) . .
C29 C28 C27 118.7(5) . .
C29 C28 H28 120.6 . .
C27 C28 H28 120.6 . .
C28 C29 C30 120.4(5) . .
C28 C29 C32 118.9(4) . .
C30 C29 C32 120.7(5) . .
C29 C30 C25 122.3(5) . .
C29 C30 H30 118.8 . .
C25 C30 H30 118.8 . .
F20 C31 F19 106.8(5) . .
F20 C31 F21 106.7(5) . .
F19 C31 F21 104.3(5) . .
F20 C31 C27 113.7(5) . .
F19 C31 C27 112.0(5) . .
F21 C31 C27 112.6(4) . .
F24 C32 F22 106.8(4) . .
F24 C32 F23 106.1(4) . .
F22 C32 F23 104.7(4) . .
F24 C32 C29 113.8(4) . .
F22 C32 C29 113.3(4) . .
F23 C32 C29 111.4(4) . .
N1 C33 H33A 109.5 . .
N1 C33 H33B 109.5 . .
H33A C33 H33B 109.5 . .
N1 C33 H33C 109.5 . .
H33A C33 H33C 109.5 . .
H33B C33 H33C 109.5 . .
N1 C34A C35A 109.2(9) . .
N1 C34A H34A 109.8 . .
C35A C34A H34A 109.8 . .
N1 C34A H34B 109.8 . .
C35A C34A H34B 109.8 . .
H34A C34A H34B 108.3 . .
N2 C35A C34A 116.9(10) . .
N2 C35A Na1 53.4(4) . .
C34A C35A Na1 87.1(7) . .
N2 C35A H35A 108.1 . .
C34A C35A H35A 108.1 . .
Na1 C35A H35A 160.8 . .
N2 C35A H35B 108.1 . .
C34A C35A H35B 108.1 . .
Na1 C35A H35B 77.9 . .
H35A C35A H35B 107.3 . .
N1 C34B C35B 116.6(8) . .
N1 C34B H34C 108.1 . .
C35B C34B H34C 108.1 . .
N1 C34B H34D 108.1 . .
C35B C34B H34D 108.1 . .
H34C C34B H34D 107.3 . .
N2 C35B C34B 107.9(7) . .
N2 C35B H35C 110.1 . .
C34B C35B H35C 110.1 . .
N2 C35B H35D 110.1 . .
C34B C35B H35D 110.1 . .
H35C C35B H35D 108.4 . .
N2 C36 H36A 109.5 . .
N2 C36 H36B 109.5 . .
H36A C36 H36B 109.5 . .
N2 C36 H36C 109.5 . .
H36A C36 H36C 109.5 . .
H36B C36 H36C 109.5 . .
N2 C37A C38A 102.2(10) . .
N2 C37A H37A 111.3 . .
C38A C37A H37A 111.3 . .
N2 C37A H37B 111.3 . .
C38A C37A H37B 111.3 . .
H37A C37A H37B 109.2 . .
N3 C38A C37A 122.4(10) . .
N3 C38A Na1 54.6(5) . .
C37A C38A Na1 88.8(7) . .
N3 C38A H38A 106.7 . .
C37A C38A H38A 106.7 . .
Na1 C38A H38A 160.9 . .
N3 C38A H38B 106.7 . .
C37A C38A H38B 106.7 . .
Na1 C38A H38B 78.5 . .
H38A C38A H38B 106.6 . .
C38B C37B N2 119.2(7) . .
C38B C37B H37C 107.5 . .
N2 C37B H37C 107.5 . .
C38B C37B H37D 107.5 . .
N2 C37B H37D 107.5 . .
H37C C37B H37D 107.0 . .
N3 C38B C37B 106.4(7) . .
N3 C38B H38C 110.4 . .
C37B C38B H38C 110.4 . .
N3 C38B H38D 110.4 . .
C37B C38B H38D 110.4 . .
H38C C38B H38D 108.6 . .
N3 C39 H39A 109.5 . .
N3 C39 H39B 109.5 . .
H39A C39 H39B 109.5 . .
N3 C39 H39C 109.5 . .
H39A C39 H39C 109.5 . .
H39B C39 H39C 109.5 . .
N3 C40A C41A 110.4(10) . .
N3 C40A H40A 109.6 . .
C41A C40A H40A 109.6 . .
N3 C40A H40B 109.6 . .
C41A C40A H40B 109.6 . .
H40A C40A H40B 108.1 . .
N1 C41A C40A 110.0(10) . .
N1 C41A H41A 109.7 . .
C40A C41A H41A 109.7 . .
N1 C41A H41B 109.7 . .
C40A C41A H41B 109.7 . .
H41A C41A H41B 108.2 . .
N3 C40B C41B 112.8(7) . .
N3 C40B H40C 109.0 . .
C41B C40B H40C 109.0 . .
N3 C40B H40D 109.0 . .
C41B C40B H40D 109.0 . .
H40C C40B H40D 107.8 . .
N1 C41B C40B 112.7(7) . .
N1 C41B H41C 109.1 . .
C40B C41B H41C 109.1 . .
N1 C41B H41D 109.1 . .
C40B C41B H41D 109.1 . .
H41C C41B H41D 107.8 . .
N4 C42 H42A 109.5 . .
N4 C42 H42B 109.5 . .
H42A C42 H42B 109.5 . .
N4 C42 H42C 109.5 . .
H42A C42 H42C 109.5 . .
H42B C42 H42C 109.5 . .
C44 C43 N4 115.9(6) . .
C44 C43 H43A 108.3 . .
N4 C43 H43A 108.3 . .
C44 C43 H43B 108.3 . .
N4 C43 H43B 108.3 . .
H43A C43 H43B 107.4 . .
C43 C44 N5 118.5(6) . .
C43 C44 H44A 107.7 . .
N5 C44 H44A 107.7 . .
C43 C44 H44B 107.7 . .
N5 C44 H44B 107.7 . .
H44A C44 H44B 107.1 . .
N5 C45 C47 116.0(6) . .
N5 C45 H45A 108.3 . .
C47 C45 H45A 108.3 . .
N5 C45 H45B 108.3 . .
C47 C45 H45B 108.3 . .
H45A C45 H45B 107.4 . .
N5 C46 H46A 109.5 . .
N5 C46 H46B 109.5 . .
H46A C46 H46B 109.5 . .
N5 C46 H46C 109.5 . .
H46A C46 H46C 109.5 . .
H46B C46 H46C 109.5 . .
C45 C47 N6 117.8(6) . .
C45 C47 H47A 107.8 . .
N6 C47 H47A 107.8 . .
C45 C47 H47B 107.8 . .
N6 C47 H47B 107.8 . .
H47A C47 H47B 107.2 . .
N6 C48 H48A 109.5 . .
N6 C48 H48B 109.5 . .
H48A C48 H48B 109.5 . .
N6 C48 H48C 109.5 . .
H48A C48 H48C 109.5 . .
H48B C48 H48C 109.5 . .
C50 C49 N6 115.8(6) . .
C50 C49 H49A 108.3 . .
N6 C49 H49A 108.3 . .
C50 C49 H49B 108.3 . .
N6 C49 H49B 108.3 . .
H49A C49 H49B 107.4 . .
C49 C50 N4 117.7(6) . .
C49 C50 H50A 107.9 . .
N4 C50 H50A 107.9 . .
C49 C50 H50B 107.9 . .
N4 C50 H50B 107.9 . .
H50A C50 H50B 107.2 . .
C9 B1 C25 112.9(4) . .
C9 B1 C1 102.4(4) . .
C25 B1 C1 112.1(4) . .
C9 B1 C17 111.4(4) . .
C25 B1 C17 104.3(4) . .
C1 B1 C17 114.0(4) . .
C41A N1 C33 101.1(6) . .
C41A N1 C34A 119.3(9) . .
C33 N1 C34A 110.6(7) . .
C33 N1 C34B 107.7(5) . .
C33 N1 C41B 114.2(6) . .
C34B N1 C41B 109.5(6) . .
C41A N1 Na1 99.4(7) . .
C33 N1 Na1 112.5(4) . .
C34A N1 Na1 113.1(5) . .
C34B N1 Na1 100.5(5) . .
C41B N1 Na1 111.4(4) . .
C37A N2 C36 114.9(7) . .
C36 N2 C35B 117.9(6) . .
C37A N2 C35A 110.4(9) . .
C36 N2 C35A 99.4(6) . .
C36 N2 C37B 107.0(5) . .
C35B N2 C37B 104.8(6) . .
C37A N2 Na1 118.8(6) . .
C36 N2 Na1 112.3(3) . .
C35B N2 Na1 114.3(4) . .
C35A N2 Na1 97.6(6) . .
C37B N2 Na1 97.9(5) . .
C38B N3 C39 110.4(5) . .
C40A N3 C39 122.9(8) . .
C38B N3 C40B 112.0(7) . .
C39 N3 C40B 101.7(5) . .
C40A N3 C38A 103.8(9) . .
C39 N3 C38A 108.3(6) . .
C38B N3 Na1 116.7(4) . .
C40A N3 Na1 109.5(6) . .
C39 N3 Na1 112.5(3) . .
C40B N3 Na1 102.2(4) . .
C38A N3 Na1 96.1(7) . .
C42 N4 C50 109.3(5) . .
C42 N4 C43 111.7(5) . .
C50 N4 C43 113.3(6) . .
C42 N4 Na2 108.1(4) . .
C50 N4 Na2 102.5(4) . .
C43 N4 Na2 111.5(4) . .
C45 N5 C44 112.0(6) . .
C45 N5 C46 111.9(6) . .
C44 N5 C46 108.7(5) . .
C45 N5 Na2 110.4(4) . .
C44 N5 Na2 100.9(4) . .
C46 N5 Na2 112.4(4) . .
C48 N6 C47 108.9(5) . .
C48 N6 C49 110.4(6) . .
C47 N6 C49 113.5(6) . .
C48 N6 Na2 111.5(4) . .
C47 N6 Na2 103.0(4) . .
C49 N6 Na2 109.3(4) . .
N2 Na1 N2 179.8(3) 2 .
N2 Na1 N3 108.14(15) 2 .
N2 Na1 N3 72.00(16) . .
N2 Na1 N3 72.00(16) 2 2
N2 Na1 N3 108.15(15) . 2
N3 Na1 N3 108.6(2) . 2
N2 Na1 N1 108.21(16) 2 .
N2 Na1 N1 71.64(14) . .
N3 Na1 N1 71.36(13) . .
N3 Na1 N1 179.79(16) 2 .
N2 Na1 N1 71.64(14) 2 2
N2 Na1 N1 108.21(16) . 2
N3 Na1 N1 179.79(16) . 2
N3 Na1 N1 71.36(13) 2 2
N1 Na1 N1 108.7(2) . 2
N2 Na1 C38A 133.1(2) 2 .
N2 Na1 C38A 47.1(2) . .
N3 Na1 C38A 29.4(2) . .
N3 Na1 C38A 99.4(3) 2 .
N1 Na1 C38A 80.5(3) . .
N1 Na1 C38A 150.8(3) 2 .
N2 Na1 C38A 47.1(2) 2 2
N2 Na1 C38A 133.1(2) . 2
N3 Na1 C38A 99.4(3) . 2
N3 Na1 C38A 29.4(2) 2 2
N1 Na1 C38A 150.8(3) . 2
N1 Na1 C38A 80.5(3) 2 2
C38A Na1 C38A 105.2(5) . 2
N2 Na1 C35A 29.1(2) 2 2
N2 Na1 C35A 150.7(3) . 2
N3 Na1 C35A 129.9(2) . 2
N3 Na1 C35A 84.7(3) 2 2
N1 Na1 C35A 95.5(3) . 2
N1 Na1 C35A 49.9(2) 2 2
C38A Na1 C35A 159.0(3) . 2
C38A Na1 C35A 68.8(3) 2 2
N2 Na1 C35A 150.7(3) 2 .
N2 Na1 C35A 29.1(2) . .
N3 Na1 C35A 84.7(3) . .
N3 Na1 C35A 129.9(2) 2 .
N1 Na1 C35A 49.9(2) . .
N1 Na1 C35A 95.5(3) 2 .
C38A Na1 C35A 68.8(3) . .
C38A Na1 C35A 159.0(3) 2 .
C35A Na1 C35A 123.8(5) 2 .
N4 Na2 N4 180.0 7 .
N4 Na2 N6 71.08(16) 7 7
N4 Na2 N6 108.92(16) . 7
N4 Na2 N6 108.92(16) 7 .
N4 Na2 N6 71.08(16) . .
N6 Na2 N6 180.00(18) 7 .
N4 Na2 N5 71.21(15) 7 7
N4 Na2 N5 108.79(15) . 7
N6 Na2 N5 70.47(17) 7 7
N6 Na2 N5 109.53(17) . 7
N4 Na2 N5 108.79(15) 7 .
N4 Na2 N5 71.21(15) . .
N6 Na2 N5 109.53(17) 7 .
N6 Na2 N5 70.47(17) . .
N5 Na2 N5 180.0 7 .

loop_
_geom_bond_atom_site_label_1
_geom_bond_atom_site_label_2
_geom_bond_distance
_geom_bond_site_symmetry_2
C1 C2 1.393(7) .
C1 C6 1.407(7) .
C1 B1 1.638(8) .
C2 C3 1.388(8) .
C2 H2 0.9500 .
C3 C4 1.383(7) .
C3 C7 1.492(8) .
C4 C5 1.383(7) .
C4 H4 0.9500 .
C5 C6 1.377(7) .
C5 C8 1.489(7) .
C6 H6 0.9500 .
C7 F3 1.303(7) .
C7 F1 1.314(7) .
C7 F2 1.372(8) .
C8 F6 1.321(6) .
C8 F4 1.325(6) .
C8 F5 1.337(6) .
C9 C10 1.394(7) .
C9 C14 1.394(7) .
C9 B1 1.634(7) .
C10 C11 1.394(7) .
C10 H10 0.9500 .
C11 C12 1.379(7) .
C11 C15 1.492(7) .
C12 C13 1.393(7) .
C12 H12 0.9500 .
C13 C14 1.374(7) .
C13 C16 1.481(7) .
C14 H14 0.9500 .
C15 F9 1.315(6) .
C15 F7 1.343(6) .
C15 F8 1.348(6) .
C16 F10B 1.287(13) .
C16 F12A 1.302(9) .
C16 F10A 1.339(9) .
C16 F11A 1.351(9) .
C16 F11B 1.377(14) .
C16 F12B 1.395(14) .
C17 C18 1.391(7) .
C17 C22 1.403(7) .
C17 B1 1.639(7) .
C18 C19 1.400(8) .
C18 H18 0.9500 .
C19 C20 1.383(9) .
C19 C23 1.459(8) .
C20 C21 1.382(8) .
C20 H20 0.9500 .
C21 C22 1.387(7) .
C21 C24 1.502(9) .
C22 H22 0.9500 .
C23 F13A 1.282(7) .
C23 F13B 1.289(8) .
C23 F14A 1.331(7) .
C23 F15B 1.343(8) .
C23 F15A 1.383(7) .
C23 F14B 1.408(8) .
C24 F16 1.313(7) .
C24 F17 1.320(8) .
C24 F18 1.332(8) .
C25 C26 1.391(7) .
C25 C30 1.398(7) .
C25 B1 1.637(7) .
C26 C27 1.401(7) .
C26 H26 0.9500 .
C27 C28 1.384(7) .
C27 C31 1.483(8) .
C28 C29 1.381(7) .
C28 H28 0.9500 .
C29 C30 1.397(7) .
C29 C32 1.495(7) .
C30 H30 0.9500 .
C31 F20 1.312(6) .
C31 F19 1.337(7) .
C31 F21 1.341(7) .
C32 F24 1.324(6) .
C32 F22 1.333(6) .
C32 F23 1.347(6) .
C33 N1 1.464(7) .
C33 H33A 0.9800 .
C33 H33B 0.9800 .
C33 H33C 0.9800 .
C34A N1 1.468(9) .
C34A C35A 1.537(9) .
C34A H34A 0.9900 .
C34A H34B 0.9900 .
C35A N2 1.530(8) .
C35A Na1 3.122(13) .
C35A H35A 0.9900 .
C35A H35B 0.9900 .
C34B N1 1.475(8) .
C34B C35B 1.544(8) .
C34B H34C 0.9900 .
C34B H34D 0.9900 .
C35B N2 1.454(7) .
C35B H35C 0.9900 .
C35B H35D 0.9900 .
C36 N2 1.454(8) .
C36 H36A 0.9800 .
C36 H36B 0.9800 .
C36 H36C 0.9800 .
C37A N2 1.417(8) .
C37A C38A 1.551(9) .
C37A H37A 0.9900 .
C37A H37B 0.9900 .
C38A N3 1.531(9) .
C38A Na1 3.106(14) .
C38A H38A 0.9900 .
C38A H38B 0.9900 .
C37B C38B 1.545(8) .
C37B N2 1.564(8) .
C37B H37C 0.9900 .
C37B H37D 0.9900 .
C38B N3 1.434(7) .
C38B H38C 0.9900 .
C38B H38D 0.9900 .
C39 N3 1.468(7) .
C39 H39A 0.9800 .
C39 H39B 0.9800 .
C39 H39C 0.9800 .
C40A N3 1.460(9) .
C40A C41A 1.532(9) .
C40A H40A 0.9900 .
C40A H40B 0.9900 .
C41A N1 1.459(9) .
C41A H41A 0.9900 .
C41A H41B 0.9900 .
C40B N3 1.501(7) .
C40B C41B 1.530(8) .
C40B H40C 0.9900 .
C40B H40D 0.9900 .
C41B N1 1.501(7) .
C41B H41C 0.9900 .
C41B H41D 0.9900 .
C42 N4 1.455(8) .
C42 H42A 0.9800 .
C42 H42B 0.9800 .
C42 H42C 0.9800 .
C43 C44 1.449(11) .
C43 N4 1.480(8) .
C43 H43A 0.9900 .
C43 H43B 0.9900 .
C44 N5 1.461(8) .
C44 H44A 0.9900 .
C44 H44B 0.9900 .
C45 N5 1.460(9) .
C45 C47 1.463(11) .
C45 H45A 0.9900 .
C45 H45B 0.9900 .
C46 N5 1.467(8) .
C46 H46A 0.9800 .
C46 H46B 0.9800 .
C46 H46C 0.9800 .
C47 N6 1.467(9) .
C47 H47A 0.9900 .
C47 H47B 0.9900 .
C48 N6 1.449(8) .
C48 H48A 0.9800 .
C48 H48B 0.9800 .
C48 H48C 0.9800 .
C49 C50 1.442(11) .
C49 N6 1.470(9) .
C49 H49A 0.9900 .
C49 H49B 0.9900 .
C50 N4 1.463(9) .
C50 H50A 0.9900 .
C50 H50B 0.9900 .
N1 Na1 2.554(5) .
N2 Na1 2.527(5) .
N3 Na1 2.545(5) .
N4 Na2 2.507(4) .
N5 Na2 2.600(5) .
N6 Na2 2.567(5) .
Na1 N2 2.527(5) 2
Na1 N3 2.545(5) 2
Na1 N1 2.554(5) 2
Na1 C38A 3.106(14) 2
Na1 C35A 3.122(13) 2
Na2 N4 2.507(4) 7
Na2 N6 2.567(5) 7
Na2 N5 2.599(5) 7

loop_
_geom_torsion_atom_site_label_1
_geom_torsion_atom_site_label_2
_geom_torsion_atom_site_label_3
_geom_torsion_atom_site_label_4
_geom_torsion
C6 C1 C2 C3 -0.3(7)
B1 C1 C2 C3 169.9(5)
C1 C2 C3 C4 -0.5(8)
C1 C2 C3 C7 -179.5(5)
C2 C3 C4 C5 1.4(8)
C7 C3 C4 C5 -179.6(5)
C3 C4 C5 C6 -1.5(7)
C3 C4 C5 C8 178.8(5)
C4 C5 C6 C1 0.7(7)
C8 C5 C6 C1 -179.6(4)
C2 C1 C6 C5 0.2(7)
B1 C1 C6 C5 -170.3(4)
C4 C3 C7 F3 8.6(9)
C2 C3 C7 F3 -172.4(6)
C4 C3 C7 F1 -119.0(6)
C2 C3 C7 F1 60.0(8)
C4 C3 C7 F2 125.8(6)
C2 C3 C7 F2 -55.2(7)
C6 C5 C8 F6 9.5(7)
C4 C5 C8 F6 -170.8(5)
C6 C5 C8 F4 -112.4(5)
C4 C5 C8 F4 67.4(6)
C6 C5 C8 F5 130.0(5)
C4 C5 C8 F5 -50.3(6)
C14 C9 C10 C11 -1.8(7)
B1 C9 C10 C11 -173.4(5)
C9 C10 C11 C12 1.2(8)
C9 C10 C11 C15 -178.9(5)
C10 C11 C12 C13 -0.2(7)
C15 C11 C12 C13 179.9(5)
C11 C12 C13 C14 -0.2(7)
C11 C12 C13 C16 -177.7(5)
C12 C13 C14 C9 -0.5(8)
C16 C13 C14 C9 177.0(5)
C10 C9 C14 C13 1.5(7)
B1 C9 C14 C13 172.9(5)
C12 C11 C15 F9 -7.1(8)
C10 C11 C15 F9 173.0(5)
C12 C11 C15 F7 116.3(5)
C10 C11 C15 F7 -63.6(6)
C12 C11 C15 F8 -127.6(5)
C10 C11 C15 F8 52.5(7)
C14 C13 C16 F10B -51.6(10)
C12 C13 C16 F10B 125.9(8)
C14 C13 C16 F12A 152.2(6)
C12 C13 C16 F12A -30.2(8)
C14 C13 C16 F10A -85.7(7)
C12 C13 C16 F10A 91.9(7)
C14 C13 C16 F11A 32.1(8)
C12 C13 C16 F11A -150.4(6)
C14 C13 C16 F11B 69.0(8)
C12 C13 C16 F11B -113.5(7)
C14 C13 C16 F12B 179.9(7)
C12 C13 C16 F12B -2.6(9)
C22 C17 C18 C19 0.8(7)
B1 C17 C18 C19 176.3(5)
C17 C18 C19 C20 -0.5(8)
C17 C18 C19 C23 179.0(5)
C18 C19 C20 C21 0.0(8)
C23 C19 C20 C21 -179.5(5)
C19 C20 C21 C22 0.2(8)
C19 C20 C21 C24 179.6(5)
C20 C21 C22 C17 0.1(8)
C24 C21 C22 C17 -179.2(5)
C18 C17 C22 C21 -0.6(7)
B1 C17 C22 C21 -176.4(5)
C20 C19 C23 F13A 97.4(8)
C18 C19 C23 F13A -82.1(8)
C20 C19 C23 F13B -85.8(10)
C18 C19 C23 F13B 94.7(10)
C20 C19 C23 F14A -135.5(6)
C18 C19 C23 F14A 45.0(7)
C20 C19 C23 F15B 60.4(10)
C18 C19 C23 F15B -119.1(9)
C20 C19 C23 F15A -25.6(7)
C18 C19 C23 F15A 154.9(5)
C20 C19 C23 F14B 162.2(7)
C18 C19 C23 F14B -17.3(8)
C20 C21 C24 F16 13.9(8)
C22 C21 C24 F16 -166.8(5)
C20 C21 C24 F17 134.0(6)
C22 C21 C24 F17 -46.7(8)
C20 C21 C24 F18 -111.4(7)
C22 C21 C24 F18 68.0(8)
C30 C25 C26 C27 1.1(7)
B1 C25 C26 C27 177.2(4)
C25 C26 C27 C28 0.1(7)
C25 C26 C27 C31 -179.6(4)
C26 C27 C28 C29 -0.4(7)
C31 C27 C28 C29 179.3(4)
C27 C28 C29 C30 -0.6(7)
C27 C28 C29 C32 179.7(4)
C28 C29 C30 C25 1.9(7)
C32 C29 C30 C25 -178.4(4)
C26 C25 C30 C29 -2.1(7)
B1 C25 C30 C29 -178.3(4)
C28 C27 C31 F20 14.2(7)
C26 C27 C31 F20 -166.1(5)
C28 C27 C31 F19 135.4(5)
C26 C27 C31 F19 -45.0(7)
C28 C27 C31 F21 -107.4(6)
C26 C27 C31 F21 72.2(6)
C28 C29 C32 F24 -172.4(4)
C30 C29 C32 F24 7.9(7)
C28 C29 C32 F22 65.3(6)
C30 C29 C32 F22 -114.4(5)
C28 C29 C32 F23 -52.5(6)
C30 C29 C32 F23 127.8(5)
N1 C34A C35A N2 52.5(16)
N1 C34A C35A Na1 6.6(10)
N1 C34B C35B N2 -59.7(11)
N2 C37A C38A N3 59.1(17)
N2 C37A C38A Na1 13.6(9)
N2 C37B C38B N3 -53.6(12)
N3 C40A C41A N1 68.7(17)
N3 C40B C41B N1 -54.6(12)
N4 C43 C44 N5 -46.0(11)
N5 C45 C47 N6 -47.8(11)
N6 C49 C50 N4 -46.6(11)
C10 C9 B1 C25 -151.2(4)
C14 C9 B1 C25 37.8(6)
C10 C9 B1 C1 88.0(5)
C14 C9 B1 C1 -82.9(5)
C10 C9 B1 C17 -34.2(6)
C14 C9 B1 C17 154.8(4)
C26 C25 B1 C9 32.5(6)
C30 C25 B1 C9 -151.6(4)
C26 C25 B1 C1 147.6(4)
C30 C25 B1 C1 -36.5(6)
C26 C25 B1 C17 -88.6(5)
C30 C25 B1 C17 87.3(5)
C2 C1 B1 C9 -82.2(5)
C6 C1 B1 C9 87.5(5)
C2 C1 B1 C25 156.5(4)
C6 C1 B1 C25 -33.8(6)
C2 C1 B1 C17 38.3(7)
C6 C1 B1 C17 -152.0(4)
C18 C17 B1 C9 143.8(5)
C22 C17 B1 C9 -40.8(6)
C18 C17 B1 C25 -94.0(5)
C22 C17 B1 C25 81.3(5)
C18 C17 B1 C1 28.6(7)
C22 C17 B1 C1 -156.1(4)
C40A C41A N1 C33 180.0(11)
C40A C41A N1 C34A 58.6(15)
C40A C41A N1 C34B 50.6(18)
C40A C41A N1 C41B 55.9(13)
C40A C41A N1 Na1 -64.7(12)
C35A C34A N1 C41A -125.2(11)
C35A C34A N1 C33 118.3(11)
C35A C34A N1 C34B 35(2)
C35A C34A N1 C41B -124.0(11)
C35A C34A N1 Na1 -8.8(14)
C35B C34B N1 C41A -56.4(14)
C35B C34B N1 C33 176.4(7)
C35B C34B N1 C34A -81(3)
C35B C34B N1 C41B -58.8(10)
C35B C34B N1 Na1 58.5(8)
C40B C41B N1 C41A -49.1(14)
C40B C41B N1 C33 -112.2(8)
C40B C41B N1 C34A 133.2(10)
C40B C41B N1 C34B 126.9(9)
C40B C41B N1 Na1 16.6(10)
C38A C37A N2 C36 117.9(9)
C38A C37A N2 C35B -128.4(11)
C38A C37A N2 C35A -130.7(10)
C38A C37A N2 C37B 35.3(8)
C38A C37A N2 Na1 -19.2(13)
C34B C35B N2 C37A 138.5(10)
C34B C35B N2 C36 -111.5(8)
C34B C35B N2 C35A -45.0(9)
C34B C35B N2 C37B 129.6(7)
C34B C35B N2 Na1 23.7(9)
C34A C35A N2 C37A 61.3(14)
Na1 C35A N2 C37A 124.7(7)
C34A C35A N2 C36 -177.6(10)
Na1 C35A N2 C36 -114.2(4)
C34A C35A N2 C35B 57.7(11)
Na1 C35A N2 C35B 121.0(10)
C34A C35A N2 C37B 49.4(18)
Na1 C35A N2 C37B 112.7(10)
C34A C35A N2 Na1 -63.3(11)
C38B C37B N2 C37A -73.8(13)
C38B C37B N2 C36 176.5(8)
C38B C37B N2 C35B -57.6(10)
C38B C37B N2 C35A -52.5(16)
C38B C37B N2 Na1 60.1(9)
C37B C38B N3 C40A 121.6(10)
C37B C38B N3 C39 -116.3(7)
C37B C38B N3 C40B 131.1(8)
C37B C38B N3 C38A -26.2(12)
C37B C38B N3 Na1 13.8(9)
C41A C40A N3 C38B -144.3(13)
C41A C40A N3 C39 106.6(12)
C41A C40A N3 C40B 52.7(10)
C41A C40A N3 C38A -130.5(12)
C41A C40A N3 Na1 -28.8(14)
C41B C40B N3 C38B -65.9(10)
C41B C40B N3 C40A -47.6(11)
C41B C40B N3 C39 176.2(8)
C41B C40B N3 C38A -52.0(14)
C41B C40B N3 Na1 59.8(8)
C37A C38A N3 C38B 83.6(18)
Na1 C38A N3 C38B 144.8(15)
C37A C38A N3 C40A 50.7(16)
Na1 C38A N3 C40A 111.8(7)
C37A C38A N3 C39 -177.3(12)
Na1 C38A N3 C39 -116.1(5)
C37A C38A N3 C40B 53.0(19)
Na1 C38A N3 C40B 114.2(9)
C37A C38A N3 Na1 -61.2(14)
C49 C50 N4 C42 170.0(7)
C49 C50 N4 C43 -64.7(9)
C49 C50 N4 Na2 55.5(8)
C44 C43 N4 C42 -112.5(7)
C44 C43 N4 C50 123.6(8)
C44 C43 N4 Na2 8.6(8)
C47 C45 N5 C44 123.4(8)
C47 C45 N5 C46 -114.2(8)
C47 C45 N5 Na2 11.8(8)
C43 C44 N5 C45 -64.6(9)
C43 C44 N5 C46 171.2(7)
C43 C44 N5 Na2 52.8(8)
C45 C47 N6 C48 172.1(7)
C45 C47 N6 C49 -64.4(9)
C45 C47 N6 Na2 53.6(8)
C50 C49 N6 C48 -114.1(8)
C50 C49 N6 C47 123.2(8)
C50 C49 N6 Na2 8.8(9)
